data_4035002
loop_
_publ_author_name
'Witalewska, Marzena'
'Wrona-Piotrowicz, Anna'
'Makal, Anna'
'Zakrzewski, Janusz'

_publ_section_title
;
 Polycyclic Aromatic N-Ethoxycarbonyl Thioamide S-Oxides and Their Triflic
 Acid Promoted Cyclization to Fluorescent Thiophene Imine-Fused Arenes.
;
_journal_issue 4
_journal_name_full 'The Journal of organic chemistry'
_journal_page_first 1933
_journal_page_last 1939
_journal_paper_doi 10.1021/acs.joc.7b02867
_journal_volume 83
_journal_year 2018
_chemical_formula_moiety 'C20 H15 N O3 S'
_chemical_formula_sum 'C20 H15 N O3 S'
_chemical_formula_weight 349.39
_space_group_crystal_system monoclinic
_space_group_IT_number 15
_space_group_name_Hall '-I 2ya'
_space_group_name_H-M_alt 'I 1 2/a 1'
_atom_sites_solution_hydrogens mixed
_atom_sites_solution_primary direct
_audit_creation_date 2016-11-28
_audit_creation_method
;
Olex2 1.2
(compiled Nov  7 2016 13:36:16 for OlexSys, GUI svn.r5261)
;
_cell_angle_alpha 90
_cell_angle_beta 99.330(2)
_cell_angle_gamma 90
_cell_formula_units_Z 8
_cell_length_a 10.2333(3)
_cell_length_b 11.2199(3)
_cell_length_c 29.1660(8)
_cell_measurement_reflns_used 16149
_cell_measurement_temperature 150.11(10)
_cell_measurement_theta_max 33.7720
_cell_measurement_theta_min 2.7080
_cell_volume 3304.44(16)
_computing_cell_refinement 'CrysAlisPro 1.171.38.43c (Rigaku OD, 2015)'
_computing_data_collection 'CrysAlisPro 1.171.38.43c (Rigaku OD, 2015)'
_computing_data_reduction 'CrysAlisPro 1.171.38.43c (Rigaku OD, 2015)'
_computing_molecular_graphics 'Olex2 (Dolomanov et al., 2009)'
_computing_publication_material 'Olex2 (Dolomanov et al., 2009)'
_computing_structure_refinement 'ShelXL (Sheldrick, 2015)'
_computing_structure_solution 'ShelXS (Sheldrick, 2008)'
_diffrn_ambient_environment air
_diffrn_ambient_temperature 150.11(10)
_diffrn_detector 'CCD plate'
_diffrn_detector_area_resol_mean 8.0013
_diffrn_detector_type Eos
_diffrn_measured_fraction_theta_full 0.998
_diffrn_measured_fraction_theta_max 0.955
_diffrn_measurement_details
;
List of Runs (angles in degrees, time in seconds):

  # Type    Start    End  Width  t~exp~   \w     \q     \k     \f   Frames
--------------------------------------------------------------------------
  1  \w     49.00 108.00   1.00   30.00    --   33.41 160.00 -30.00   59
  2  \w     49.00 108.00   1.00   30.00    --   33.41 160.00-120.00   59
  3  \w      1.00 107.00   1.00   30.00    --   33.41  37.00  90.00  106
  4  \w    -20.00  78.00   1.00   30.00    --   33.41 -99.00-150.00   98
  5  \w    -20.00  78.00   1.00   30.00    --   33.41 -99.00 -60.00   98
  6  \w      1.00 107.00   1.00   30.00    --   33.41  37.00   0.00  106
  7  \w   -114.00 -21.00   1.00   30.00    --  -33.64 160.00 -30.00   93
  8  \w      0.00 106.00   1.00   30.00    --   33.41  77.00-180.00  106
  9  \w   -106.00  -1.00   1.00   30.00    --  -33.64 -77.00 -90.00  105
;
_diffrn_measurement_device 'four-circle diffractometer'
_diffrn_measurement_device_type 'SuperNova, Single source at offset, Eos'
_diffrn_measurement_method '\w scans'
_diffrn_orient_matrix_type 'CrysAlisPro convention (1999,Acta A55,543-557)'
_diffrn_orient_matrix_UB_11 0.0699314000
_diffrn_orient_matrix_UB_12 -0.0038903000
_diffrn_orient_matrix_UB_13 0.0024213000
_diffrn_orient_matrix_UB_21 0.0059933000
_diffrn_orient_matrix_UB_22 0.0547325000
_diffrn_orient_matrix_UB_23 0.0123361000
_diffrn_orient_matrix_UB_31 0.0017998000
_diffrn_orient_matrix_UB_32 -0.0314313000
_diffrn_orient_matrix_UB_33 0.0212050000
_diffrn_radiation_monochromator mirror
_diffrn_radiation_probe x-ray
_diffrn_radiation_type MoK\a
_diffrn_radiation_wavelength 0.71073
_diffrn_reflns_av_R_equivalents 0.0211
_diffrn_reflns_av_unetI/netI 0.0174
_diffrn_reflns_Laue_measured_fraction_full 0.998
_diffrn_reflns_Laue_measured_fraction_max 0.955
_diffrn_reflns_limit_h_max 16
_diffrn_reflns_limit_h_min -15
_diffrn_reflns_limit_k_max 17
_diffrn_reflns_limit_k_min -17
_diffrn_reflns_limit_l_max 45
_diffrn_reflns_limit_l_min -44
_diffrn_reflns_number 35861
_diffrn_reflns_point_group_measured_fraction_full 0.998
_diffrn_reflns_point_group_measured_fraction_max 0.955
_diffrn_reflns_theta_full 26.000
_diffrn_reflns_theta_max 34.245
_diffrn_reflns_theta_min 2.714
_diffrn_source 'micro-focus sealed X-ray tube'
_diffrn_source_type 'SuperNova (Mo) X-ray Source'
_exptl_absorpt_coefficient_mu 0.215
_exptl_absorpt_correction_T_max 1.000
_exptl_absorpt_correction_T_min 0.315
_exptl_absorpt_correction_type gaussian
_exptl_absorpt_process_details
'CrysAlisPro 1.171.38.43c (Rigaku Oxford Diffraction, 2015) Numerical absorption correction based on gaussian integration over a multifaceted crystal model Empirical absorption correction using spherical harmonics, implemented in SCALE3 ABSPACK scaling algorithm.'
_exptl_crystal_colour 'clear yellow'
_exptl_crystal_colour_lustre clear
_exptl_crystal_colour_primary yellow
_exptl_crystal_density_diffrn 1.405
_exptl_crystal_description block
_exptl_crystal_F_000 1456
_exptl_crystal_size_max 0.528
_exptl_crystal_size_mid 0.248
_exptl_crystal_size_min 0.19
_refine_diff_density_max 0.572
_refine_diff_density_min -0.228
_refine_diff_density_rms 0.056
_refine_ls_extinction_method none
_refine_ls_goodness_of_fit_ref 1.049
_refine_ls_hydrogen_treatment mixed
_refine_ls_matrix_type full
_refine_ls_number_parameters 249
_refine_ls_number_reflns 6556
_refine_ls_number_restraints 15
_refine_ls_restrained_S_all 1.048
_refine_ls_R_factor_all 0.0526
_refine_ls_R_factor_gt 0.0436
_refine_ls_shift/su_max 0.001
_refine_ls_shift/su_mean 0.000
_refine_ls_structure_factor_coef Fsqd
_refine_ls_weighting_details 'w=1/[\s^2^(Fo^2^)+(0.0671P)^2^+1.9055P] where P=(Fo^2^+2Fc^2^)/3'
_refine_ls_weighting_scheme calc
_refine_ls_wR_factor_gt 0.1233
_refine_ls_wR_factor_ref 0.1297
_reflns_Friedel_coverage 0.000
_reflns_number_gt 5515
_reflns_number_total 6556
_reflns_threshold_expression 'I > 2\s(I)'
_cod_data_source_file jo7b02867_si_003.cif
_cod_data_source_block exp_642
_cod_original_cell_volume 3304.44(15)
_cod_database_code 4035002
_chemical_oxdiff_formula 'C20 H15 N O3 S'
_shelx_space_group_comment
;
The symmetry employed for this shelxl refinement is uniquely defined
by the following loop, which should always be used as a source of
symmetry information in preference to the above space-group names.
They are only intended as comments.
;
_reflns_odcompleteness_completeness 99.95
_reflns_odcompleteness_iscentric 1
_reflns_odcompleteness_theta 32.50
_olex2_refinement_description
;
1. Fixed Uiso
 At 1.2 times of:
  All C(H) groups, All C(H,H) groups, All N(H) groups
 At 1.5 times of:
  All C(H,H,H) groups
2. Restrained distances
 N1-H1
 0.86 with sigma of 0.02
 S1-O3 \\sim S1A-O3A
 with sigma of 0.02
 S1A-C17 \\sim S1-C17
 with sigma of 0.02
3. Uiso/Uaniso restraints and constraints
O3A \\sim O3: within 1.7A with sigma of 0.04 and sigma for terminal atoms of
0.08
S1A \\sim S1: within 1.7A with sigma of 0.04 and sigma for terminal atoms of
0.08
4. Others
 Sof(S1A)=Sof(O3A)=1-FVAR(1)
 Sof(S1)=Sof(O3)=FVAR(1)
5.a Secondary CH2 refined with riding coordinates:
 C19(H19A,H19B)
5.b Aromatic/amide H refined with riding coordinates:
 C4(H4), C3(H3), C6(H6), C7(H7), C13(H13), C10(H10), C11(H11), C8(H8), C14(H14)
5.c Idealised Me refined as rotating group:
 C20(H20A,H20B,H20C)
;
_shelx_shelxl_version_number 2014/7
_olex2_date_sample_data_collection 2016-11-25
_olex2_submission_special_instructions 'No special instructions were received'
_oxdiff_exptl_absorpt_empirical_details
;
Empirical correction (ABSPACK) includes:
- Absorption correction using spherical harmonics
- Frame scaling
;
_oxdiff_exptl_absorpt_empirical_full_max 1.392
_oxdiff_exptl_absorpt_empirical_full_min 0.771

loop_
_space_group_symop_operation_xyz
'x, y, z'
'-x+1/2, y, -z'
'x+1/2, y+1/2, z+1/2'
'-x+1, y+1/2, -z+1/2'
'-x, -y, -z'
'x-1/2, -y, z'
'-x+1/2, -y+1/2, -z+1/2'
'x, -y+1/2, z+1/2'

loop_
_atom_site_label
_atom_site_type_symbol
_atom_site_fract_x
_atom_site_fract_y
_atom_site_fract_z
_atom_site_U_iso_or_equiv
_atom_site_adp_type
_atom_site_occupancy
_atom_site_site_symmetry_order
_atom_site_calc_flag
_atom_site_refinement_flags_posn
_atom_site_refinement_flags_adp
_atom_site_refinement_flags_occupancy
_atom_site_disorder_assembly
_atom_site_disorder_group
S1 S 0.6231(4) 0.3103(2) 0.04493(14) 0.0296(5) Uani 0.54(3) 1 d D U P A 1
C16 C 0.86101(8) 0.36144(7) 0.24442(3) 0.01720(15) Uani 1 1 d . . . . .
C15 C 0.87712(8) 0.34226(8) 0.19731(3) 0.01734(15) Uani 1 1 d . . . . .
C5 C 0.75548(9) 0.43378(8) 0.25449(3) 0.01850(16) Uani 1 1 d . . . . .
C9 C 0.94832(9) 0.30668(8) 0.28140(3) 0.02093(17) Uani 1 1 d . . . . .
C12 C 0.98094(9) 0.26594(8) 0.18787(3) 0.02056(17) Uani 1 1 d . . . . .
C2 C 0.78917(9) 0.39651(8) 0.16046(3) 0.01834(16) Uani 1 1 d . . . . .
O2 O 0.70148(9) 0.72900(8) 0.05997(3) 0.03300(18) Uani 1 1 d . . . . .
C4 C 0.66714(9) 0.48534(8) 0.21667(3) 0.02128(17) Uani 1 1 d . . . . .
H4 H 0.5971 0.5320 0.2230 0.026 Uiso 1 1 calc R . . . .
C3 C 0.68256(9) 0.46810(8) 0.17177(3) 0.02127(17) Uani 1 1 d . . . . .
H3 H 0.6233 0.5031 0.1480 0.026 Uiso 1 1 calc R . . . .
O1 O 0.86283(9) 0.62709(8) 0.10634(3) 0.0369(2) Uani 1 1 d . . . . .
C1 C 0.80718(9) 0.37372(9) 0.11421(3) 0.02173(17) Uani 1 1 d . . . . .
C6 C 0.73893(10) 0.45034(9) 0.30088(4) 0.02348(18) Uani 1 1 d . . . . .
H6 H 0.6699 0.4976 0.3077 0.028 Uiso 1 1 calc R . . . .
N1 N 0.68471(9) 0.53312(9) 0.06212(3) 0.02736(19) Uani 1 1 d D . . . .
H1 H 0.6222(14) 0.5461(15) 0.0400(5) 0.033 Uiso 1 1 d DR . . . .
O3 O 0.5287(11) 0.3609(10) 0.0051(4) 0.0442(16) Uani 0.54(3) 1 d D U P A 1
C7 C 0.82490(11) 0.39667(10) 0.33668(4) 0.0272(2) Uani 1 1 d . . . . .
H7 H 0.8131 0.4087 0.3673 0.033 Uiso 1 1 calc R . . . .
C13 C 0.99501(10) 0.24586(10) 0.14168(4) 0.02566(19) Uani 1 1 d . . . . .
H13 H 1.0625 0.1964 0.1351 0.031 Uiso 1 1 calc R . . . .
C17 C 0.71179(10) 0.41715(10) 0.07419(3) 0.02444(19) Uani 1 1 d D . . . .
C10 C 1.05257(10) 0.23146(9) 0.27051(4) 0.0256(2) Uani 1 1 d . . . . .
H10 H 1.1103 0.1955 0.2944 0.031 Uiso 1 1 calc R . . . .
C11 C 1.06791(9) 0.21237(9) 0.22622(4) 0.02503(19) Uani 1 1 d . . . . .
H11 H 1.1363 0.1634 0.2201 0.030 Uiso 1 1 calc R . . . .
C8 C 0.92832(11) 0.32517(9) 0.32731(4) 0.0260(2) Uani 1 1 d . . . . .
H8 H 0.9846 0.2894 0.3516 0.031 Uiso 1 1 calc R . . . .
C14 C 0.90970(10) 0.29857(10) 0.10538(4) 0.0259(2) Uani 1 1 d . . . . .
H14 H 0.9208 0.2838 0.0749 0.031 Uiso 1 1 calc R . . . .
C18 C 0.76138(11) 0.63035(10) 0.07900(4) 0.0265(2) Uani 1 1 d . . . . .
C19 C 0.76809(15) 0.84023(12) 0.07274(5) 0.0367(3) Uani 1 1 d . . . . .
H19A H 0.8510 0.8440 0.0607 0.044 Uiso 1 1 calc R . . . .
H19B H 0.7867 0.8484 0.1063 0.044 Uiso 1 1 calc R . . . .
C20 C 0.67609(19) 0.93697(13) 0.05180(5) 0.0464(4) Uani 1 1 d . . . . .
H20A H 0.6502 0.9223 0.0192 0.070 Uiso 1 1 calc GR . . . .
H20B H 0.7203 1.0126 0.0562 0.070 Uiso 1 1 calc GR . . . .
H20C H 0.5989 0.9380 0.0666 0.070 Uiso 1 1 calc GR . . . .
S1A S 0.6321(7) 0.3143(4) 0.0401(3) 0.0438(8) Uani 0.46(3) 1 d D U P A 2
O3A O 0.5470(16) 0.3721(14) -0.0008(5) 0.055(3) Uani 0.46(3) 1 d D U P A 2

loop_
_atom_site_aniso_label
_atom_site_aniso_U_11
_atom_site_aniso_U_22
_atom_site_aniso_U_33
_atom_site_aniso_U_23
_atom_site_aniso_U_13
_atom_site_aniso_U_12
S1 0.0304(7) 0.0247(8) 0.0278(7) -0.0054(8) -0.0126(4) 0.0013(5)
C16 0.0136(3) 0.0144(3) 0.0223(4) 0.0007(3) -0.0010(3) -0.0018(3)
C15 0.0129(3) 0.0148(3) 0.0229(4) -0.0009(3) -0.0014(3) 0.0000(3)
C5 0.0173(4) 0.0142(3) 0.0234(4) -0.0005(3) 0.0016(3) -0.0014(3)
C9 0.0164(4) 0.0189(4) 0.0256(4) 0.0042(3) -0.0023(3) -0.0023(3)
C12 0.0147(3) 0.0180(4) 0.0280(4) -0.0008(3) 0.0008(3) 0.0014(3)
C2 0.0149(3) 0.0172(3) 0.0213(4) -0.0018(3) -0.0020(3) 0.0008(3)
O2 0.0362(4) 0.0305(4) 0.0288(4) 0.0032(3) -0.0054(3) -0.0002(3)
C4 0.0182(4) 0.0178(4) 0.0274(4) 0.0002(3) 0.0021(3) 0.0041(3)
C3 0.0173(4) 0.0204(4) 0.0244(4) 0.0009(3) -0.0015(3) 0.0046(3)
O1 0.0331(4) 0.0358(4) 0.0356(4) 0.0064(3) -0.0129(3) -0.0088(3)
C1 0.0183(4) 0.0241(4) 0.0210(4) -0.0030(3) -0.0022(3) 0.0015(3)
C6 0.0258(4) 0.0194(4) 0.0257(4) -0.0009(3) 0.0055(3) -0.0015(3)
N1 0.0261(4) 0.0303(4) 0.0215(4) -0.0012(3) -0.0085(3) 0.0000(3)
O3 0.044(3) 0.045(2) 0.0340(19) -0.0054(18) -0.0222(18) 0.002(2)
C7 0.0317(5) 0.0268(4) 0.0225(4) 0.0004(3) 0.0027(4) -0.0048(4)
C13 0.0197(4) 0.0270(5) 0.0300(5) -0.0041(4) 0.0033(3) 0.0054(3)
C17 0.0207(4) 0.0299(5) 0.0205(4) -0.0053(3) -0.0036(3) 0.0013(3)
C10 0.0179(4) 0.0236(4) 0.0328(5) 0.0069(4) -0.0031(3) 0.0021(3)
C11 0.0154(4) 0.0209(4) 0.0373(5) 0.0032(4) -0.0003(3) 0.0048(3)
C8 0.0258(5) 0.0262(4) 0.0237(4) 0.0052(3) -0.0027(3) -0.0046(4)
C14 0.0226(4) 0.0293(5) 0.0252(4) -0.0060(4) 0.0020(3) 0.0033(4)
C18 0.0281(5) 0.0302(5) 0.0193(4) 0.0022(3) -0.0018(3) -0.0026(4)
C19 0.0459(7) 0.0314(5) 0.0326(6) 0.0047(4) 0.0057(5) -0.0054(5)
C20 0.0729(11) 0.0353(6) 0.0330(6) 0.0051(5) 0.0141(6) 0.0105(6)
S1A 0.0330(8) 0.0476(16) 0.0448(14) -0.0277(11) -0.0118(9) 0.0074(9)
O3A 0.042(3) 0.069(6) 0.043(3) -0.031(3) -0.024(3) 0.025(4)

loop_
_atom_type_symbol
_atom_type_description
_atom_type_scat_dispersion_real
_atom_type_scat_dispersion_imag
_atom_type_scat_source
C C 0.0033 0.0016 'International Tables Vol C Tables 4.2.6.8 and 6.1.1.4'
H H 0.0000 0.0000 'International Tables Vol C Tables 4.2.6.8 and 6.1.1.4'
N N 0.0061 0.0033 'International Tables Vol C Tables 4.2.6.8 and 6.1.1.4'
O O 0.0106 0.0060 'International Tables Vol C Tables 4.2.6.8 and 6.1.1.4'
S S 0.1246 0.1234 'International Tables Vol C Tables 4.2.6.8 and 6.1.1.4'

loop_
_exptl_crystal_face_index_h
_exptl_crystal_face_index_k
_exptl_crystal_face_index_l
_exptl_crystal_face_perp_dist
2 2 -5 0.1429
0 1 -5 0.1001
0 -1 5 0.1198
0 0 1 0.0924
0 0 -1 0.0973
0 2 -5 0.1110
1 5 -5 0.1165
0 3 5 0.1134
0 -5 -1 0.1151
-5 -3 3 0.1716
5 3 -4 0.2120
-5 -2 -3 0.2019
-5 -1 3 0.2006
1 1 5 0.1314
-3 2 5 0.1612
0 1 5 0.0951
-6 14 12 0.1305
-7 10 27 0.1348
6 -4 -39 0.1855

loop_
_geom_angle_atom_site_label_1
_geom_angle_atom_site_label_2
_geom_angle_atom_site_label_3
_geom_angle
O3 S1 C17 110.9(5)
C5 C16 C15 119.76(8)
C5 C16 C9 119.68(8)
C9 C16 C15 120.55(8)
C12 C15 C16 118.88(8)
C2 C15 C16 120.37(8)
C2 C15 C12 120.74(8)
C16 C5 C4 118.61(8)
C6 C5 C16 119.36(9)
C6 C5 C4 122.01(9)
C16 C9 C10 118.93(9)
C8 C9 C16 119.25(9)
C8 C9 C10 121.80(9)
C15 C12 C11 119.06(9)
C13 C12 C15 118.69(9)
C13 C12 C11 122.26(9)
C15 C2 C3 118.50(8)
C1 C2 C15 118.64(8)
C1 C2 C3 122.81(8)
C18 O2 C19 116.25(9)
C5 C4 H4 119.1
C3 C4 C5 121.89(8)
C3 C4 H4 119.1
C2 C3 H3 119.6
C4 C3 C2 120.85(8)
C4 C3 H3 119.6
C2 C1 C17 121.49(8)
C14 C1 C2 120.09(9)
C14 C1 C17 118.12(9)
C5 C6 H6 119.8
C7 C6 C5 120.44(9)
C7 C6 H6 119.8
C17 N1 H1 117.3(12)
C17 N1 C18 125.37(9)
C18 N1 H1 116.7(12)
C6 C7 H7 119.6
C6 C7 C8 120.81(10)
C8 C7 H7 119.6
C12 C13 H13 119.5
C14 C13 C12 121.06(9)
C14 C13 H13 119.5
C1 C17 S1 113.92(12)
C1 C17 S1A 116.4(2)
N1 C17 S1 119.09(11)
N1 C17 C1 126.79(9)
N1 C17 S1A 116.8(2)
C9 C10 H10 119.6
C11 C10 C9 120.88(9)
C11 C10 H10 119.6
C12 C11 H11 119.1
C10 C11 C12 121.70(9)
C10 C11 H11 119.1
C9 C8 H8 119.8
C7 C8 C9 120.45(9)
C7 C8 H8 119.8
C1 C14 H14 119.6
C13 C14 C1 120.79(9)
C13 C14 H14 119.6
O2 C18 N1 107.93(9)
O1 C18 O2 125.94(11)
O1 C18 N1 126.12(11)
O2 C19 H19A 110.5
O2 C19 H19B 110.5
O2 C19 C20 106.38(12)
H19A C19 H19B 108.6
C20 C19 H19A 110.5
C20 C19 H19B 110.5
C19 C20 H20A 109.5
C19 C20 H20B 109.5
C19 C20 H20C 109.5
H20A C20 H20B 109.5
H20A C20 H20C 109.5
H20B C20 H20C 109.5
O3A S1A C17 110.0(6)

loop_
_geom_bond_atom_site_label_1
_geom_bond_atom_site_label_2
_geom_bond_distance
S1 O3 1.498(8)
S1 C17 1.654(3)
C16 C15 1.4264(13)
C16 C5 1.4191(12)
C16 C9 1.4237(12)
C15 C12 1.4257(12)
C15 C2 1.4221(12)
C5 C4 1.4302(13)
C5 C6 1.4029(14)
C9 C10 1.4356(14)
C9 C8 1.4023(15)
C12 C13 1.3961(14)
C12 C11 1.4428(14)
C2 C3 1.4356(13)
C2 C1 1.4139(13)
O2 C18 1.3411(14)
O2 C19 1.4417(16)
C4 H4 0.9300
C4 C3 1.3581(14)
C3 H3 0.9300
O1 C18 1.2027(13)
C1 C17 1.4776(13)
C1 C14 1.4021(14)
C6 H6 0.9300
C6 C7 1.3888(15)
N1 H1 0.845(13)
N1 C17 1.3646(14)
N1 C18 1.3867(14)
C7 H7 0.9300
C7 C8 1.3900(16)
C13 H13 0.9300
C13 C14 1.3905(15)
C17 S1A 1.649(4)
C10 H10 0.9300
C10 C11 1.3435(16)
C11 H11 0.9300
C8 H8 0.9300
C14 H14 0.9300
C19 H19A 0.9700
C19 H19B 0.9700
C19 C20 1.500(2)
C20 H20A 0.9600
C20 H20B 0.9600
C20 H20C 0.9600
S1A O3A 1.505(9)

loop_
_geom_hbond_atom_site_label_D
_geom_hbond_atom_site_label_H
_geom_hbond_atom_site_label_A
_geom_hbond_distance_DH
_geom_hbond_distance_HA
_geom_hbond_distance_DA
_geom_hbond_angle_DHA
_geom_hbond_site_symmetry_A
N1 H1 O3 0.845(13) 2.44(2) 2.862(11) 111.6(13) .
N1 H1 O3 0.845(13) 2.131(16) 2.939(8) 159.9(16) 5_665
N1 H1 O3A 0.845(13) 2.35(2) 2.789(14) 112.8(14) .
N1 H1 O3A 0.845(13) 2.123(17) 2.929(10) 159.6(16) 5_665

loop_
_geom_torsion_atom_site_label_1
_geom_torsion_atom_site_label_2
_geom_torsion_atom_site_label_3
_geom_torsion_atom_site_label_4
_geom_torsion
C16 C15 C12 C13 178.96(9)
C16 C15 C12 C11 -1.17(13)
C16 C15 C2 C3 -1.53(13)
C16 C15 C2 C1 -178.99(8)
C16 C5 C4 C3 -0.79(14)
C16 C5 C6 C7 0.06(14)
C16 C9 C10 C11 -0.18(15)
C16 C9 C8 C7 -0.35(14)
C15 C16 C5 C4 0.30(12)
C15 C16 C5 C6 178.82(8)
C15 C16 C9 C10 -0.23(13)
C15 C16 C9 C8 -178.67(8)
C15 C12 C13 C14 -0.18(15)
C15 C12 C11 C10 0.79(15)
C15 C2 C3 C4 1.06(14)
C15 C2 C1 C17 173.79(9)
C15 C2 C1 C14 0.27(14)
C5 C16 C15 C12 -177.83(8)
C5 C16 C15 C2 0.86(13)
C5 C16 C9 C10 178.50(8)
C5 C16 C9 C8 0.06(13)
C5 C4 C3 C2 0.10(15)
C5 C6 C7 C8 -0.34(16)
C9 C16 C15 C12 0.90(13)
C9 C16 C15 C2 179.59(8)
C9 C16 C5 C4 -178.44(8)
C9 C16 C5 C6 0.08(13)
C9 C10 C11 C12 -0.10(16)
C12 C15 C2 C3 177.13(8)
C12 C15 C2 C1 -0.32(13)
C12 C13 C14 C1 0.14(17)
C2 C15 C12 C13 0.28(14)
C2 C15 C12 C11 -179.85(8)
C2 C1 C17 S1 -110.0(2)
C2 C1 C17 N1 64.73(15)
C2 C1 C17 S1A -116.5(4)
C2 C1 C14 C13 -0.19(16)
C4 C5 C6 C7 178.53(9)
C3 C2 C1 C17 -3.55(15)
C3 C2 C1 C14 -177.06(9)
C1 C2 C3 C4 178.40(9)
C1 C17 S1A O3A -175.7(7)
C6 C5 C4 C3 -179.27(9)
C6 C7 C8 C9 0.49(16)
N1 C17 S1A O3A 3.1(7)
O3 S1 C17 C1 179.9(5)
O3 S1 C17 N1 4.7(6)
C13 C12 C11 C10 -179.34(10)
C17 C1 C14 C13 -173.92(10)
C17 N1 C18 O2 -178.61(10)
C17 N1 C18 O1 0.52(19)
C10 C9 C8 C7 -178.74(9)
C11 C12 C13 C14 179.95(10)
C8 C9 C10 C11 178.22(10)
C14 C1 C17 S1 63.7(2)
C14 C1 C17 N1 -121.63(12)
C14 C1 C17 S1A 57.1(4)
C18 O2 C19 C20 -173.75(10)
C18 N1 C17 S1 -170.6(2)
C18 N1 C17 C1 14.92(18)
C18 N1 C17 S1A -163.8(4)
C19 O2 C18 O1 1.98(18)
C19 O2 C18 N1 -178.89(10)

loop_
_exptl_oxdiff_crystal_face_indexfrac_h
_exptl_oxdiff_crystal_face_indexfrac_k
_exptl_oxdiff_crystal_face_indexfrac_l
_exptl_oxdiff_crystal_face_x
_exptl_oxdiff_crystal_face_y
_exptl_oxdiff_crystal_face_z
1.9978 1.9991 -4.9949 0.1198 0.0598 -0.1652
-0.0001 0.9995 -4.9950 -0.0160 -0.0069 -0.1373
0.0001 -0.9995 4.9950 0.0160 0.0069 0.1373
0.0000 0.0000 0.9990 0.0024 0.0123 0.0212
-0.0000 -0.0000 -0.9990 -0.0024 -0.0123 -0.0212
-0.0001 1.9993 -4.9951 -0.0199 0.0478 -0.1688
0.9989 4.9985 -4.9953 0.0383 0.2179 -0.2612
0.0001 2.9995 4.9947 0.0004 0.2258 0.0116
-0.0001 -4.9988 -0.9985 0.0170 -0.2859 0.1359
-4.9948 -2.9986 2.9966 -0.3304 -0.1571 0.1488
4.9947 2.9986 -3.9956 0.3279 0.1448 -0.1700
-4.9949 -1.9992 -2.9974 -0.3488 -0.1763 -0.0097
-4.9947 -0.9991 2.9964 -0.3381 -0.0477 0.0860
0.9991 0.9999 4.9950 0.0781 0.1223 0.0763
-2.9968 2.0000 4.9944 -0.2053 0.1531 0.0376
0.0001 1.0000 4.9948 0.0082 0.1163 0.0745
-5.9934 13.9978 11.9858 -0.4446 0.8781 -0.1966
-6.9921 9.9996 26.9708 -0.4626 0.8381 0.2450
5.9929 -4.0015 -38.9594 0.3403 -0.6637 -0.6896
